data_7209239
loop_
_publ_author_name
'Luo, Yun'
'Bernot, Kevin'
'Calvez, Guillaume'
'Freslon, St\'ephane'
'Daiguebonne, Carole'
'Guillou, Olivier'
'Kerbellec, Nicolas'
'Roisnel, Thierry'

_publ_section_title
;
 1,2,4,5-Benzene-tetra-carboxylic acid: a versatile ligand for high
 dimensional lanthanide-based coordination polymers
;
_journal_issue 10
_journal_name_full CrystEngComm
_journal_page_first 1882
_journal_paper_doi 10.1039/c2ce26940f
_journal_volume 15
_journal_year 2013
_chemical_compound_source 'synthesis as described'
_chemical_formula_moiety 'C40 H56 Gd5 K1 O56'
_chemical_formula_sum 'C40 H56 Gd5 K O56'
_chemical_formula_weight 2258.2
_chemical_name_systematic
;
?
;
_space_group_IT_number 2
_symmetry_cell_setting triclinic
_symmetry_Int_Tables_number 2
_symmetry_space_group_name_Hall '-P 1'
_symmetry_space_group_name_H-M 'P -1'
_atom_sites_solution_hydrogens geom
_atom_sites_solution_primary direct
_atom_sites_solution_secondary difmap
_audit_conform_dict_location ftp://ftp.iucr.org/pub/cif_core.dic
_audit_conform_dict_name cif_core.dic
_audit_conform_dict_version 2.4
_audit_creation_date 2012-11-22T14:24:19-00:00
_audit_creation_method 'WinGX routine CIF_UPDATE'
_cell_angle_alpha 107.218(5)
_cell_angle_beta 96.735(5)
_cell_angle_gamma 97.691(5)
_cell_formula_units_Z 2
_cell_length_a 9.537(5)
_cell_length_b 14.761(5)
_cell_length_c 23.057(5)
_cell_measurement_reflns_used 34568
_cell_measurement_temperature 293(2)
_cell_measurement_theta_max 32.032
_cell_measurement_theta_min 2.91
_cell_measurement_wavelength 0.71073
_cell_volume 3030(2)
_computing_cell_refinement 'HKL Scalepack (Otwinowski & Minor 1997)'
_computing_data_collection 'Collect (Nonius BV, 1997-2000)'
_computing_data_reduction 'HKL Denzo and Scalepack (Otwinowski & Minor 1997)'
_computing_molecular_graphics 'Ortep-3 for Windows (Farrugia, 1997)'
_computing_publication_material 'WinGX publication routines (Farrugia, 1999)'
_computing_structure_refinement 'SHELXL-97 (Sheldrick, 1997)'
_computing_structure_solution 'SHELXS-97 (Sheldrick, 1990)'
_diffrn_ambient_temperature 293(2)
_diffrn_measured_fraction_theta_full 0.972
_diffrn_measured_fraction_theta_max 0.972
_diffrn_radiation_monochromator graphite
_diffrn_radiation_probe x-ray
_diffrn_radiation_type MoK\a
_diffrn_radiation_wavelength 0.71069
_diffrn_reflns_av_R_equivalents 0.0368
_diffrn_reflns_av_unetI/netI 0.0584
_diffrn_reflns_limit_h_max 13
_diffrn_reflns_limit_h_min -14
_diffrn_reflns_limit_k_max 22
_diffrn_reflns_limit_k_min -21
_diffrn_reflns_limit_l_max 34
_diffrn_reflns_limit_l_min -25
_diffrn_reflns_number 41851
_diffrn_reflns_theta_full 32.05
_diffrn_reflns_theta_max 32.05
_diffrn_reflns_theta_min 2.94
_exptl_absorpt_coefficient_mu 5.6000
_exptl_absorpt_correction_T_max 0.7764
_exptl_absorpt_correction_T_min 0.3504
_exptl_absorpt_correction_type gaussian
_exptl_absorpt_process_details
;
a grid of 8 x 8 x 8 = 512 sampling points was used
;
_exptl_crystal_colour colourless
_exptl_crystal_density_diffrn 2.475
_exptl_crystal_density_method 'not measured'
_exptl_crystal_description prism
_exptl_crystal_F_000 2166
_exptl_crystal_size_max 0.26
_exptl_crystal_size_mid 0.12
_exptl_crystal_size_min 0.05
_refine_diff_density_max 4.56
_refine_diff_density_min -6.806
_refine_diff_density_rms 0.321
_refine_ls_extinction_method none
_refine_ls_goodness_of_fit_ref 1.054
_refine_ls_hydrogen_treatment constr
_refine_ls_matrix_type full
_refine_ls_number_parameters 844
_refine_ls_number_reflns 20544
_refine_ls_number_restraints 0
_refine_ls_restrained_S_all 1.054
_refine_ls_R_factor_all 0.0825
_refine_ls_R_factor_gt 0.0567
_refine_ls_shift/su_max 0.043
_refine_ls_shift/su_mean 0.002
_refine_ls_structure_factor_coef Fsqd
_refine_ls_weighting_details 'calc w=1/[\s^2^(Fo^2^)+(0.0807P)^2^+32.7747P] where P=(Fo^2^+2Fc^2^)/3'
_refine_ls_weighting_scheme calc
_refine_ls_wR_factor_gt 0.1625
_refine_ls_wR_factor_ref 0.1792
_reflns_number_gt 14291
_reflns_number_total 20544
_reflns_threshold_expression >2sigma(I)
_cod_data_source_file c2ce26940f.txt
_cod_data_source_block gaussian-iso
_cod_database_code 7209239

loop_
_symmetry_equiv_pos_as_xyz
'x, y, z'
'-x, -y, -z'

loop_
_atom_site_label
_atom_site_type_symbol
_atom_site_fract_x
_atom_site_fract_y
_atom_site_fract_z
_atom_site_U_iso_or_equiv
_atom_site_adp_type
_atom_site_occupancy
_atom_site_symmetry_multiplicity
_atom_site_calc_flag
_atom_site_refinement_flags
Gd1 Gd 0.43113(3) 0.12874(2) 0.957775(13) 0.01013(7) Uani 1 1 d .
Gd2 Gd -0.06339(3) -0.36819(2) 0.457588(13) 0.00930(7) Uani 1 1 d .
Gd3 Gd 0.30877(3) -0.34636(2) 0.798810(14) 0.00987(7) Uani 1 1 d .
Gd4 Gd 0.18644(3) -0.15516(2) 0.700924(13) 0.00917(7) Uani 1 1 d .
Gd5 Gd 0.64369(4) 0.24825(3) 0.65928(2) 0.02807(10) Uani 1 1 d .
K6 K 0.85240(19) 0.25034(14) 0.84090(9) 0.0298(4) Uani 1 1 d .
O7 O -0.0959(5) -0.5314(3) 0.5936(2) 0.0132(8) Uani 1 1 d .
O8 O 0.3393(5) -0.2901(4) 0.7127(2) 0.0164(9) Uani 1 1 d .
O9 O 0.2681(5) -0.0389(3) 0.9043(2) 0.0165(9) Uani 1 1 d .
O10 O 0.0190(5) -0.3069(3) 0.6539(2) 0.0139(9) Uani 1 1 d .
O11 O 0.2267(5) -0.4608(3) 0.5957(2) 0.0157(9) Uani 1 1 d .
O12 O 0.3773(6) 0.1104(4) 0.8471(2) 0.0210(10) Uani 1 1 d .
O13 O 0.1419(5) -0.2720(4) 0.8620(2) 0.0204(10) Uani 1 1 d .
O14 O 0.5703(5) -0.3225(3) 0.8061(3) 0.0207(10) Uani 1 1 d .
O15 O -0.1075(5) -0.4451(4) 0.5298(2) 0.0176(9) Uani 1 1 d .
O16 O 0.3081(5) 0.0027(4) 0.6943(2) 0.0195(10) Uani 1 1 d .
O17 O 0.1052(6) 0.3880(4) 0.6535(2) 0.0186(10) Uani 1 1 d .
O18 O 0.3060(6) 0.2350(4) 0.9078(2) 0.0218(10) Uani 1 1 d .
O19 O 0.1757(5) 0.2615(4) 0.5939(2) 0.0184(9) Uani 1 1 d .
O20 O 0.4771(4) -0.1941(3) 0.8455(2) 0.0128(8) Uani 1 1 d .
O21 O 0.1570(5) -0.2109(4) 0.7870(2) 0.0170(9) Uani 1 1 d .
O22 O 0.5887(5) 0.0311(3) 0.9034(2) 0.0164(9) Uani 1 1 d .
O23 O 0.3540(5) -0.2275(4) 0.6384(2) 0.0185(10) Uani 1 1 d .
O24 O -0.0760(5) -0.1775(4) 0.6905(3) 0.0228(11) Uani 1 1 d .
O25 O 0.3958(5) 0.0527(4) 1.0314(2) 0.0180(9) Uani 1 1 d .
O26 O 0.3293(5) -0.5879(3) 0.5636(3) 0.0201(10) Uani 1 1 d .
O27 O -0.0863(5) -0.2268(3) 0.5379(2) 0.0174(9) Uani 1 1 d .
O28 O 0.8832(5) 0.2375(3) 0.5464(2) 0.0179(9) Uani 1 1 d .
O29 O 0.6081(6) 0.3598(4) 1.1005(3) 0.0253(11) Uani 1 1 d .
O30 O 0.6049(5) 0.2586(3) 0.9521(2) 0.0189(10) Uani 1 1 d .
O31 O 0.1620(5) -0.3405(4) 0.5283(2) 0.0194(10) Uani 1 1 d .
O32 O 0.1889(6) -0.4995(4) 0.8086(2) 0.0221(10) Uani 1 1 d .
O33 O 0.0972(5) -0.4201(4) 0.7218(2) 0.0204(10) Uani 1 1 d .
O34 O 0.1660(5) 0.0862(4) 0.9436(3) 0.0248(12) Uani 1 1 d .
O35 O 0.3976(5) -0.0801(4) 0.7782(2) 0.0201(10) Uani 1 1 d .
O36 O 0.1123(6) -0.1384(4) 0.6007(2) 0.0215(10) Uani 1 1 d .
O37 O 0.8114(7) 0.3932(5) 0.6794(3) 0.0381(15) Uani 1 1 d .
O38 O 0.4076(6) 0.2732(4) 1.0377(2) 0.0214(10) Uani 1 1 d .
C39 C -0.2373(6) -0.3261(4) 0.6429(3) 0.0115(11) Uani 1 1 d .
O40 O 0.6558(6) 0.1586(4) 1.0286(2) 0.0217(10) Uani 1 1 d .
O41 O 0.1306(5) 0.0002(3) 0.7474(2) 0.0188(10) Uani 1 1 d .
O42 O 0.3585(5) -0.5059(4) 0.7511(2) 0.0198(10) Uani 1 1 d .
C43 C 0.7317(6) -0.1736(5) 0.8550(3) 0.0137(11) Uani 1 1 d .
O44 O 0.6119(8) 0.3390(6) 0.7625(4) 0.0496(18) Uiso 1 1 d .
C45 C 0.2450(7) 0.3471(5) 0.7605(3) 0.0151(12) Uani 1 1 d .
O46 O 0.7908(9) 0.1503(5) 0.6003(4) 0.050(2) Uani 1 1 d .
C47 C 0.1613(7) 0.3122(4) 0.6464(3) 0.0133(11) Uani 1 1 d .
C48 C 0.2767(8) 0.3131(5) 0.8099(3) 0.0186(13) Uani 1 1 d .
H48 H 0.2995 0.3564 0.8497 0.022 Uiso 1 1 calc R
C49 C 0.3190(7) 0.1846(5) 0.8547(3) 0.0171(12) Uani 1 1 d .
C50 C 0.2748(7) 0.2166(5) 0.8010(3) 0.0164(12) Uani 1 1 d .
C51 C -0.0114(7) -0.1600(5) 0.8550(3) 0.0135(11) Uani 1 1 d .
O52 O 0.4868(7) 0.3646(5) 0.6602(3) 0.0379(15) Uani 1 1 d .
C53 C 0.0648(7) -0.0781(5) 0.4717(3) 0.0153(12) Uani 1 1 d .
C54 C 0.8660(8) 0.1607(5) 0.5607(3) 0.0189(13) Uani 1 1 d .
O55 O 0.6189(7) 0.2859(5) 0.5619(3) 0.0400(15) Uani 1 1 d .
O56 O 0.8536(9) 0.2409(6) 0.7276(4) 0.058(2) Uiso 1 1 d .
C57 C 0.6039(9) 0.3292(6) 0.9319(4) 0.0257(15) Uani 1 1 d .
C58 C 0.8938(7) -0.0240(5) 0.9116(3) 0.0148(12) Uani 1 1 d .
H58 H 0.9083 0.0399 0.9365 0.018 Uiso 1 1 calc R
C59 C 0.6381(6) -0.0313(4) 0.9231(3) 0.0111(11) Uani 1 1 d .
C60 C 0.2622(7) -0.5464(4) 0.7738(3) 0.0149(12) Uani 1 1 d .
C61 C 0.5071(6) -0.3396(5) 0.6441(3) 0.0132(11) Uani 1 1 d .
C62 C 0.2048(7) 0.2816(4) 0.7003(3) 0.0129(11) Uani 1 1 d .
C63 C -0.2604(6) -0.4223(4) 0.6039(3) 0.0112(11) Uani 1 1 d .
C64 C -0.1438(6) -0.4679(4) 0.5744(3) 0.0106(10) Uani 1 1 d .
O65 O 1.1415(14) 0.2647(10) 0.9891(6) 0.104(4) Uiso 1 1 d .
C66 C 0.0102(6) -0.0648(5) 0.8926(3) 0.0136(11) Uani 1 1 d .
O67 O 0.5668(8) 0.1271(6) 0.7039(4) 0.0520(19) Uani 1 1 d .
C68 C 0.2359(7) 0.1513(5) 0.7412(3) 0.0159(12) Uani 1 1 d .
C69 C -0.0564(7) 0.0032(5) 0.5533(3) 0.0165(12) Uani 1 1 d .
H69 H -0.0939 0.0058 0.5891 0.02 Uiso 1 1 calc R
C70 C 0.1047(6) -0.2161(4) 0.8340(3) 0.0121(11) Uani 1 1 d .
C71 C 0.2027(7) 0.1843(5) 0.6914(3) 0.0172(12) Uani 1 1 d .
H71 H 0.1789 0.1406 0.6518 0.021 Uiso 1 1 calc R
O72 O 0.4347(11) 0.1415(9) 0.5945(5) 0.096(4) Uani 1 1 d .
C73 C 0.5077(7) 0.3462(5) 1.0562(3) 0.0163(12) Uani 1 1 d .
C74 C 0.4848(6) -0.4353(4) 0.6074(3) 0.0122(11) Uani 1 1 d .
C75 C 0.3907(6) -0.2847(4) 0.6657(3) 0.0109(11) Uani 1 1 d .
C76 C 0.7549(6) -0.0777(4) 0.8936(3) 0.0122(11) Uani 1 1 d .
C77 C 0.5842(6) -0.2341(4) 0.8344(3) 0.0118(11) Uani 1 1 d .
C78 C -0.0896(6) -0.2661(5) 0.6634(3) 0.0130(11) Uani 1 1 d .
C79 C 0.5490(8) 0.4165(5) 0.9681(3) 0.0198(13) Uani 1 1 d .
C80 C 0.5063(7) 0.4237(5) 1.0256(3) 0.0176(12) Uani 1 1 d .
C81 C 0.0120(7) -0.1527(4) 0.5566(3) 0.0136(11) Uani 1 1 d .
C82 C -0.3534(7) -0.2854(5) 0.6631(3) 0.0164(12) Uani 1 1 d .
H82 H -0.3386 -0.2222 0.6892 0.02 Uiso 1 1 calc R
C84 C 0.5427(8) 0.4928(5) 0.9439(3) 0.0222(14) Uani 1 1 d .
H84 H 0.5722 0.4876 0.9062 0.027 Uiso 1 1 calc R
O86 O 0.6425(9) 0.3279(6) 0.8817(4) 0.057(2) Uiso 1 1 d .
C88 C -0.3997(6) -0.4764(5) 0.5868(3) 0.0133(11) Uani 1 1 d .
H88 H -0.415 -0.5402 0.5615 0.016 Uiso 1 1 calc R
C91 C 0.8499(6) -0.2138(5) 0.8361(3) 0.0155(12) Uani 1 1 d .
H91 H 0.8359 -0.2773 0.8105 0.019 Uiso 1 1 calc R
C92 C 0.0070(7) -0.0757(4) 0.5260(3) 0.0144(11) Uani 1 1 d .
C93 C 0.1586(7) -0.0019(5) 0.9151(3) 0.0163(12) Uani 1 1 d .
C97 C 0.3369(6) -0.4972(5) 0.5878(3) 0.0136(11) Uani 1 1 d .
O98 O 0.6887(9) 0.1298(6) 0.8231(4) 0.055(2) Uiso 1 1 d .
O100 O 0.3880(17) -0.0515(11) 0.5676(7) 0.128(6) Uani 1 1 d .
C11 C 0.2263(7) 0.0456(4) 0.7275(3) 0.0139(11) Uani 1 1 d .
O104 O 0.2743(13) 0.4730(9) 0.2100(6) 0.101(4) Uiso 1 1 d .
O102 O 0.938(2) 0.3807(14) 0.8315(9) 0.157(7) Uiso 1 1 d .
O103 O 0.893(2) 0.2228(16) 0.9573(10) 0.178(8) Uiso 1 1 d .
OW1 O 0.3719(15) 0.1942(11) 0.4905(7) 0.116(5) Uiso 1 1 d .
O105 O 0.867(2) 0.0622(15) 0.7378(9) 0.168(7) Uiso 1 1 d .
OW2 O 0.866(2) 0.4462(14) 0.0555(9) 0.148(6) Uiso 1 1 d .
O106 O 0.989(3) 0.131(2) 0.8289(15) 0.275(14) Uiso 1 1 d .
OW3 O 0.692(3) -0.068(2) 0.6361(14) 0.266(13) Uiso 1 1 d .
OW4 O 0.120(3) 0.374(2) 0.0839(15) 0.275(13) Uiso 1 1 d .
OW5 O 1.107(4) 0.372(3) 0.9417(17) 0.322(17) Uiso 1 1 d .

loop_
_atom_site_aniso_label
_atom_site_aniso_U_11
_atom_site_aniso_U_22
_atom_site_aniso_U_33
_atom_site_aniso_U_23
_atom_site_aniso_U_13
_atom_site_aniso_U_12
Gd1 0.01027(13) 0.00970(14) 0.01067(14) 0.00389(11) 0.00090(10) 0.00185(10)
Gd2 0.00946(13) 0.00846(14) 0.01051(14) 0.00378(11) 0.00124(10) 0.00204(10)
Gd3 0.00881(13) 0.00699(13) 0.01332(15) 0.00264(11) 0.00141(10) 0.00144(9)
Gd4 0.00841(13) 0.00669(13) 0.01202(14) 0.00257(10) 0.00114(10) 0.00135(9)
Gd5 0.02612(19) 0.0273(2) 0.0322(2) 0.00984(16) 0.00875(15) 0.00519(15)
K6 0.0285(8) 0.0300(9) 0.0362(9) 0.0139(7) 0.0121(7) 0.0096(7)
O7 0.014(2) 0.011(2) 0.018(2) 0.0061(17) 0.0050(16) 0.0088(16)
O8 0.015(2) 0.019(2) 0.016(2) 0.0056(19) 0.0069(17) 0.0049(17)
O9 0.0079(19) 0.017(2) 0.026(3) 0.007(2) 0.0056(17) 0.0027(16)
O10 0.0109(19) 0.011(2) 0.019(2) 0.0045(17) 0.0010(16) 0.0010(15)
O11 0.0094(19) 0.015(2) 0.021(2) 0.0033(19) 0.0011(16) 0.0021(16)
O12 0.030(3) 0.016(2) 0.018(2) 0.005(2) -0.0014(19) 0.008(2)
O13 0.020(2) 0.025(3) 0.024(3) 0.014(2) 0.0083(19) 0.010(2)
O14 0.013(2) 0.010(2) 0.033(3) -0.002(2) 0.0029(19) 0.0020(17)
O15 0.022(2) 0.016(2) 0.017(2) 0.0069(19) 0.0061(18) 0.0036(18)
O16 0.024(2) 0.013(2) 0.023(3) 0.008(2) 0.0036(19) 0.0030(18)
O17 0.031(3) 0.014(2) 0.014(2) 0.0067(19) 0.0002(19) 0.0102(19)
O18 0.036(3) 0.018(2) 0.012(2) 0.0038(19) 0.003(2) 0.010(2)
O19 0.026(2) 0.016(2) 0.014(2) 0.0059(19) 0.0010(18) 0.0051(19)
O20 0.0065(18) 0.012(2) 0.020(2) 0.0044(17) 0.0027(15) 0.0021(15)
O21 0.018(2) 0.019(2) 0.017(2) 0.0052(19) 0.0082(17) 0.0069(18)
O22 0.017(2) 0.015(2) 0.021(2) 0.0072(19) 0.0062(18) 0.0092(17)
O23 0.017(2) 0.019(2) 0.024(3) 0.009(2) 0.0063(18) 0.0087(18)
O24 0.014(2) 0.011(2) 0.039(3) 0.000(2) 0.004(2) 0.0040(17)
O25 0.023(2) 0.016(2) 0.016(2) 0.0056(19) 0.0060(18) 0.0040(18)
O26 0.011(2) 0.012(2) 0.035(3) 0.005(2) 0.0001(19) 0.0005(16)
O27 0.023(2) 0.013(2) 0.014(2) 0.0031(18) -0.0001(17) 0.0019(18)
O28 0.019(2) 0.011(2) 0.027(3) 0.009(2) 0.0084(19) 0.0051(17)
O29 0.031(3) 0.021(3) 0.023(3) 0.011(2) -0.007(2) 0.001(2)
O30 0.022(2) 0.012(2) 0.026(3) 0.011(2) 0.0048(19) 0.0044(18)
O31 0.021(2) 0.014(2) 0.019(2) 0.0040(19) -0.0046(18) 0.0016(18)
O32 0.032(3) 0.010(2) 0.024(3) 0.004(2) 0.007(2) 0.0024(19)
O33 0.019(2) 0.015(2) 0.025(3) 0.007(2) -0.0032(19) 0.0014(18)
O34 0.012(2) 0.012(2) 0.044(3) 0.002(2) -0.001(2) 0.0005(17)
O35 0.022(2) 0.015(2) 0.021(3) 0.008(2) -0.0073(19) -0.0016(18)
O36 0.025(3) 0.019(2) 0.019(3) 0.008(2) -0.0057(19) -0.0001(19)
O37 0.031(3) 0.043(4) 0.039(4) 0.019(3) 0.001(3) -0.006(3)
O38 0.028(3) 0.016(2) 0.019(2) 0.004(2) 0.004(2) 0.0040(19)
C39 0.010(2) 0.008(3) 0.014(3) 0.000(2) 0.002(2) 0.0015(19)
O40 0.024(2) 0.015(2) 0.022(3) 0.007(2) -0.0084(19) 0.0006(19)
O41 0.019(2) 0.010(2) 0.028(3) 0.008(2) 0.0059(19) 0.0030(17)
O42 0.021(2) 0.013(2) 0.028(3) 0.007(2) 0.0062(19) 0.0039(18)
C43 0.008(2) 0.014(3) 0.019(3) 0.005(2) 0.003(2) 0.004(2)
C45 0.022(3) 0.008(3) 0.013(3) 0.003(2) -0.002(2) 0.004(2)
O46 0.083(6) 0.037(4) 0.058(5) 0.028(4) 0.054(4) 0.037(4)
C47 0.016(3) 0.007(3) 0.014(3) 0.002(2) -0.001(2) 0.000(2)
C48 0.031(4) 0.009(3) 0.015(3) 0.004(2) -0.005(3) 0.006(2)
C49 0.020(3) 0.016(3) 0.014(3) 0.008(2) -0.003(2) 0.002(2)
C50 0.027(3) 0.010(3) 0.010(3) 0.004(2) -0.004(2) 0.002(2)
C51 0.012(3) 0.016(3) 0.013(3) 0.005(2) 0.003(2) 0.002(2)
O52 0.033(3) 0.041(4) 0.040(4) 0.012(3) 0.004(3) 0.014(3)
C53 0.018(3) 0.009(3) 0.019(3) 0.005(2) 0.002(2) 0.004(2)
C54 0.029(3) 0.015(3) 0.017(3) 0.006(3) 0.005(3) 0.010(3)
O55 0.039(4) 0.044(4) 0.044(4) 0.018(3) 0.015(3) 0.015(3)
C57 0.041(4) 0.019(4) 0.022(4) 0.011(3) 0.009(3) 0.008(3)
C58 0.011(3) 0.011(3) 0.022(3) 0.003(2) 0.006(2) 0.005(2)
C59 0.010(2) 0.010(3) 0.011(3) 0.001(2) 0.0005(19) 0.0009(19)
C60 0.021(3) 0.008(3) 0.014(3) 0.002(2) -0.004(2) 0.004(2)
C61 0.009(2) 0.011(3) 0.017(3) 0.002(2) 0.004(2) 0.000(2)
C62 0.018(3) 0.006(2) 0.016(3) 0.004(2) 0.001(2) 0.003(2)
C63 0.012(3) 0.009(3) 0.012(3) 0.002(2) 0.005(2) 0.003(2)
C64 0.009(2) 0.010(3) 0.012(3) 0.002(2) 0.0000(19) 0.0046(19)
C66 0.010(3) 0.010(3) 0.019(3) 0.004(2) 0.003(2) 0.000(2)
O67 0.044(4) 0.046(4) 0.068(5) 0.025(4) 0.010(4) -0.002(3)
C68 0.020(3) 0.011(3) 0.018(3) 0.007(2) -0.001(2) 0.006(2)
C69 0.024(3) 0.016(3) 0.015(3) 0.008(2) 0.011(2) 0.009(2)
C70 0.006(2) 0.011(3) 0.017(3) 0.001(2) 0.001(2) 0.0004(19)
C71 0.024(3) 0.010(3) 0.013(3) 0.002(2) -0.005(2) 0.002(2)
O72 0.068(6) 0.129(10) 0.062(6) 0.025(6) -0.010(5) -0.055(6)
C73 0.026(3) 0.011(3) 0.016(3) 0.007(2) 0.005(2) 0.007(2)
C74 0.011(3) 0.008(3) 0.017(3) 0.001(2) 0.003(2) 0.002(2)
C75 0.008(2) 0.010(3) 0.014(3) 0.004(2) 0.0014(19) 0.0003(19)
C76 0.011(2) 0.011(3) 0.014(3) 0.000(2) 0.004(2) 0.004(2)
C77 0.012(3) 0.007(3) 0.016(3) 0.002(2) 0.001(2) 0.0017(19)
C78 0.007(2) 0.011(3) 0.019(3) 0.004(2) 0.001(2) 0.000(2)
C79 0.029(4) 0.015(3) 0.015(3) 0.003(3) 0.005(3) 0.008(3)
C80 0.022(3) 0.019(3) 0.012(3) 0.006(2) 0.001(2) 0.002(2)
C81 0.021(3) 0.006(3) 0.014(3) 0.003(2) 0.004(2) 0.004(2)
C82 0.011(3) 0.014(3) 0.020(3) 0.000(2) 0.002(2) 0.000(2)
C84 0.035(4) 0.016(3) 0.020(3) 0.010(3) 0.008(3) 0.009(3)
C88 0.011(3) 0.009(3) 0.019(3) 0.001(2) 0.004(2) 0.003(2)
C91 0.009(3) 0.014(3) 0.017(3) -0.003(2) 0.002(2) 0.002(2)
C92 0.021(3) 0.007(3) 0.015(3) 0.002(2) 0.001(2) 0.004(2)
C93 0.010(3) 0.016(3) 0.025(3) 0.010(3) 0.000(2) 0.002(2)
C97 0.011(3) 0.018(3) 0.012(3) 0.005(2) 0.001(2) 0.001(2)
O100 0.143(13) 0.115(11) 0.098(10) 0.001(8) 0.044(9) -0.023(9)
C11 0.021(3) 0.007(3) 0.012(3) 0.001(2) -0.004(2) 0.003(2)

loop_
_atom_type_symbol
_atom_type_description
_atom_type_scat_dispersion_real
_atom_type_scat_dispersion_imag
_atom_type_scat_source
C C 0.0033 0.0016 'International Tables Vol C Tables 4.2.6.8 and 6.1.1.4'
H H 0 0 'International Tables Vol C Tables 4.2.6.8 and 6.1.1.4'
O O 0.0106 0.006 'International Tables Vol C Tables 4.2.6.8 and 6.1.1.4'
K K 0.2009 0.2494 'International Tables Vol C Tables 4.2.6.8 and 6.1.1.4'
Gd Gd -0.1653 3.9035 'International Tables Vol C Tables 4.2.6.8 and 6.1.1.4'

loop_
_geom_angle_atom_site_label_1
_geom_angle_atom_site_label_2
_geom_angle_atom_site_label_3
_geom_angle
_geom_angle_site_symmetry_1
_geom_angle_site_symmetry_3
O25 Gd1 O30 134.71(18) . .
O25 Gd1 O22 99.16(17) . .
O30 Gd1 O22 82.61(17) . .
O25 Gd1 O38 84.58(17) . .
O30 Gd1 O38 72.74(18) . .
O22 Gd1 O38 147.81(18) . .
O25 Gd1 O40 70.90(18) . .
O30 Gd1 O40 66.51(17) . .
O22 Gd1 O40 72.74(18) . .
O38 Gd1 O40 78.51(18) . .
O25 Gd1 O12 144.12(18) . .
O30 Gd1 O12 79.50(18) . .
O22 Gd1 O12 70.87(17) . .
O38 Gd1 O12 122.58(17) . .
O40 Gd1 O12 132.56(19) . .
O25 Gd1 O34 77.09(19) . .
O30 Gd1 O34 137.16(17) . .
O22 Gd1 O34 126.07(18) . .
O38 Gd1 O34 86.02(18) . .
O40 Gd1 O34 145.5(2) . .
O12 Gd1 O34 81.66(19) . .
O25 Gd1 O18 138.10(17) . .
O30 Gd1 O18 70.32(18) . .
O22 Gd1 O18 119.59(16) . .
O38 Gd1 O18 71.34(17) . .
O40 Gd1 O18 132.84(18) . .
O12 Gd1 O18 52.06(16) . .
O34 Gd1 O18 67.72(18) . .
O25 Gd1 O9 71.15(17) . .
O30 Gd1 O9 149.42(17) . .
O22 Gd1 O9 76.06(16) . .
O38 Gd1 O9 134.13(16) . .
O40 Gd1 O9 125.28(16) . .
O12 Gd1 O9 72.99(17) . .
O34 Gd1 O9 51.46(16) . .
O18 Gd1 O9 101.60(17) . .
O25 Gd1 C49 150.21(19) . .
O30 Gd1 C49 72.87(18) . .
O22 Gd1 C49 95.24(18) . .
O38 Gd1 C49 96.87(19) . .
O40 Gd1 C49 138.67(19) . .
O12 Gd1 C49 26.09(18) . .
O34 Gd1 C49 73.3(2) . .
O18 Gd1 C49 25.98(18) . .
O9 Gd1 C49 87.38(18) . .
O25 Gd1 C93 72.62(19) . .
O30 Gd1 C93 151.96(18) . .
O22 Gd1 C93 101.13(19) . .
O38 Gd1 C93 110.40(19) . .
O40 Gd1 C93 141.33(18) . .
O12 Gd1 C93 75.69(19) . .
O34 Gd1 C93 25.67(18) . .
O18 Gd1 C93 84.09(18) . .
O9 Gd1 C93 25.79(17) . .
C49 Gd1 C93 79.10(19) . .
O15 Gd2 O27 83.62(17) . .
O15 Gd2 O7 98.14(16) . 2_546
O27 Gd2 O7 147.26(16) . 2_546
O15 Gd2 O28 135.24(18) . 2_656
O27 Gd2 O28 73.30(17) . 2_656
O7 Gd2 O28 83.24(16) 2_546 2_656
O15 Gd2 O31 72.58(17) . .
O27 Gd2 O31 78.66(17) . .
O7 Gd2 O31 70.89(17) 2_546 .
O28 Gd2 O31 65.67(17) 2_656 .
O15 Gd2 O17 143.50(17) . 2_556
O27 Gd2 O17 125.02(16) . 2_556
O7 Gd2 O17 70.41(16) 2_546 2_556
O28 Gd2 O17 79.24(17) 2_656 2_556
O31 Gd2 O17 129.86(18) . 2_556
O15 Gd2 O26 78.05(18) . 2_546
O27 Gd2 O26 88.27(17) . 2_546
O7 Gd2 O26 124.22(17) 2_546 2_546
O28 Gd2 O26 137.00(16) 2_656 2_546
O31 Gd2 O26 148.91(18) . 2_546
O17 Gd2 O26 80.60(18) 2_556 2_546
O15 Gd2 O19 139.20(17) . 2_556
O27 Gd2 O19 73.19(16) . 2_556
O7 Gd2 O19 119.52(16) 2_546 2_556
O28 Gd2 O19 69.21(16) 2_656 2_556
O31 Gd2 O19 131.87(17) . 2_556
O17 Gd2 O19 52.59(16) 2_556 2_556
O26 Gd2 O19 68.33(17) 2_546 2_556
O15 Gd2 O11 69.28(17) . 2_546
O27 Gd2 O11 133.87(16) . 2_546
O7 Gd2 O11 75.43(15) 2_546 2_546
O28 Gd2 O11 150.27(16) 2_656 2_546
O31 Gd2 O11 123.83(16) . 2_546
O17 Gd2 O11 74.26(16) 2_556 2_546
O26 Gd2 O11 50.84(15) 2_546 2_546
O19 Gd2 O11 103.68(16) 2_556 2_546
O15 Gd2 C47 150.65(18) . 2_556
O27 Gd2 C47 98.84(17) . 2_556
O7 Gd2 C47 95.24(17) 2_546 2_556
O28 Gd2 C47 72.20(17) 2_656 2_556
O31 Gd2 C47 136.71(17) . 2_556
O17 Gd2 C47 26.57(17) 2_556 2_556
O26 Gd2 C47 72.81(18) 2_546 2_556
O19 Gd2 C47 26.02(17) 2_556 2_556
O11 Gd2 C47 89.18(16) 2_546 2_556
O15 Gd2 C97 71.26(18) . 2_546
O27 Gd2 C97 111.43(18) . 2_546
O7 Gd2 C97 99.90(18) 2_546 2_546
O28 Gd2 C97 152.98(17) 2_656 2_546
O31 Gd2 C97 140.84(17) . 2_546
O17 Gd2 C97 76.68(17) 2_556 2_546
O26 Gd2 C97 25.61(17) 2_546 2_546
O19 Gd2 C97 86.36(17) 2_556 2_546
O11 Gd2 C97 25.25(16) 2_546 2_546
C47 Gd2 C97 80.78(17) 2_556 2_546
O8 Gd3 O33 73.07(17) . .
O8 Gd3 O42 95.50(17) . .
O33 Gd3 O42 77.75(17) . .
O8 Gd3 O13 114.74(16) . .
O33 Gd3 O13 84.62(19) . .
O42 Gd3 O13 138.66(17) . .
O8 Gd3 O29 152.84(18) . 2_657
O33 Gd3 O29 133.93(18) . 2_657
O42 Gd3 O29 89.27(19) . 2_657
O13 Gd3 O29 76.58(19) . 2_657
O8 Gd3 O20 77.00(16) . .
O33 Gd3 O20 141.74(16) . .
O42 Gd3 O20 128.94(16) . .
O13 Gd3 O20 86.79(17) . .
O29 Gd3 O20 79.24(17) 2_657 .
O8 Gd3 O14 78.89(18) . .
O33 Gd3 O14 138.85(18) . .
O42 Gd3 O14 75.60(16) . .
O13 Gd3 O14 135.16(18) . .
O29 Gd3 O14 76.44(19) 2_657 .
O20 Gd3 O14 53.34(15) . .
O8 Gd3 O32 133.56(17) . .
O33 Gd3 O32 67.49(18) . .
O42 Gd3 O32 53.41(17) . .
O13 Gd3 O32 85.32(18) . .
O29 Gd3 O32 69.33(18) 2_657 .
O20 Gd3 O32 148.56(17) . .
O14 Gd3 O32 116.98(18) . .
O8 Gd3 O21 64.42(15) . .
O33 Gd3 O21 70.57(16) . .
O42 Gd3 O21 146.15(17) . .
O13 Gd3 O21 50.32(15) . .
O29 Gd3 O21 121.35(18) 2_657 .
O20 Gd3 O21 75.31(15) . .
O14 Gd3 O21 122.38(16) . .
O32 Gd3 O21 120.55(17) . .
O8 Gd3 C60 116.01(18) . .
O33 Gd3 C60 70.04(18) . .
O42 Gd3 C60 27.06(18) . .
O13 Gd3 C60 111.63(19) . .
O29 Gd3 C60 78.47(19) 2_657 .
O20 Gd3 C60 146.59(17) . .
O14 Gd3 C60 97.14(18) . .
O32 Gd3 C60 26.36(18) . .
O21 Gd3 C60 137.97(17) . .
O8 Gd3 C77 77.02(17) . .
O33 Gd3 C77 149.92(18) . .
O42 Gd3 C77 102.21(17) . .
O13 Gd3 C77 111.27(19) . .
O29 Gd3 C77 75.84(19) 2_657 .
O20 Gd3 C77 26.74(16) . .
O14 Gd3 C77 26.61(16) . .
O32 Gd3 C77 136.55(18) . .
O21 Gd3 C77 99.37(17) . .
C60 Gd3 C77 122.21(18) . .
O8 Gd3 C70 89.93(17) . .
O33 Gd3 C70 76.22(17) . .
O42 Gd3 C70 150.54(17) . .
O13 Gd3 C70 24.81(17) . .
O29 Gd3 C70 98.97(19) 2_657 .
O20 Gd3 C70 80.50(16) . .
O14 Gd3 C70 133.80(16) . .
O32 Gd3 C70 103.19(17) . .
O21 Gd3 C70 25.52(16) . .
C60 Gd3 C70 127.45(18) . .
C77 Gd3 C70 107.23(17) . .
O41 Gd4 O21 95.11(17) . .
O41 Gd4 O35 78.66(18) . .
O21 Gd4 O35 72.99(17) . .
O41 Gd4 O23 139.36(17) . .
O21 Gd4 O23 114.93(16) . .
O35 Gd4 O23 84.52(18) . .
O41 Gd4 O36 88.63(18) . .
O21 Gd4 O36 155.21(17) . .
O35 Gd4 O36 131.66(17) . .
O23 Gd4 O36 75.48(18) . .
O41 Gd4 O10 127.44(16) . .
O21 Gd4 O10 77.45(17) . .
O35 Gd4 O10 142.26(16) . .
O23 Gd4 O10 87.21(17) . .
O36 Gd4 O10 80.84(17) . .
O41 Gd4 O24 73.83(16) . .
O21 Gd4 O24 80.96(18) . .
O35 Gd4 O24 139.91(19) . .
O23 Gd4 O24 134.78(18) . .
O36 Gd4 O24 76.57(19) . .
O10 Gd4 O24 53.62(16) . .
O41 Gd4 O16 53.38(17) . .
O21 Gd4 O16 131.77(17) . .
O35 Gd4 O16 66.14(17) . .
O23 Gd4 O16 85.99(17) . .
O36 Gd4 O16 68.90(17) . .
O10 Gd4 O16 149.73(16) . .
O24 Gd4 O16 115.59(17) . .
O41 Gd4 O8 147.03(17) . .
O21 Gd4 O8 64.51(15) . .
O35 Gd4 O8 70.85(16) . .
O23 Gd4 O8 50.43(15) . .
O36 Gd4 O8 121.02(17) . .
O10 Gd4 O8 75.55(15) . .
O24 Gd4 O8 123.76(16) . .
O16 Gd4 O8 120.57(16) . .
O41 Gd4 C78 100.40(18) . .
O21 Gd4 C78 78.32(18) . .
O35 Gd4 C78 151.04(18) . .
O23 Gd4 C78 111.59(18) . .
O36 Gd4 C78 76.90(18) . .
O10 Gd4 C78 27.05(17) . .
O24 Gd4 C78 26.57(17) . .
O16 Gd4 C78 136.08(17) . .
O8 Gd4 C78 100.27(17) . .
O41 Gd4 C11 26.75(18) . .
O21 Gd4 C11 114.95(18) . .
O35 Gd4 C11 70.20(17) . .
O23 Gd4 C11 112.62(18) . .
O36 Gd4 C11 77.69(18) . .
O10 Gd4 C11 145.58(17) . .
O24 Gd4 C11 95.05(18) . .
O16 Gd4 C11 26.64(18) . .
O8 Gd4 C11 138.81(17) . .
C78 Gd4 C11 120.41(18) . .
O41 Gd4 C75 151.98(17) . .
O21 Gd4 C75 90.00(16) . .
O35 Gd4 C75 76.56(18) . .
O23 Gd4 C75 24.94(16) . .
O36 Gd4 C75 98.14(18) . .
O10 Gd4 C75 80.56(16) . .
O24 Gd4 C75 134.18(16) . .
O16 Gd4 C75 103.85(17) . .
O8 Gd4 C75 25.50(15) . .
C78 Gd4 C75 107.61(18) . .
C11 Gd4 C75 128.80(18) . .
O37 Gd5 O67 142.0(3) . .
O37 Gd5 O46 93.4(3) . .
O67 Gd5 O46 92.1(3) . .
O37 Gd5 O72 147.0(3) . .
O67 Gd5 O72 70.5(3) . .
O46 Gd5 O72 89.2(4) . .
O37 Gd5 O52 78.2(2) . .
O67 Gd5 O52 115.3(3) . .
O46 Gd5 O52 145.3(2) . .
O72 Gd5 O52 81.1(4) . .
O37 Gd5 O56 72.3(3) . .
O67 Gd5 O56 74.3(3) . .
O46 Gd5 O56 70.8(3) . .
O72 Gd5 O56 138.5(4) . .
O52 Gd5 O56 134.9(3) . .
O37 Gd5 O44 78.4(3) . .
O67 Gd5 O44 75.8(3) . .
O46 Gd5 O44 145.2(3) . .
O72 Gd5 O44 116.0(3) . .
O52 Gd5 O44 66.6(2) . .
O56 Gd5 O44 74.5(3) . .
O37 Gd5 O55 75.2(2) . .
O67 Gd5 O55 142.3(3) . .
O46 Gd5 O55 76.6(2) . .
O72 Gd5 O55 73.5(3) . .
O52 Gd5 O55 68.6(2) . .
O56 Gd5 O55 131.7(3) . .
O44 Gd5 O55 131.6(2) . .
O37 Gd5 K6 84.17(16) . .
O67 Gd5 K6 57.9(2) . .
O46 Gd5 K6 96.2(2) . .
O72 Gd5 K6 128.2(3) . .
O52 Gd5 K6 116.03(17) . .
O56 Gd5 K6 29.2(2) . .
O44 Gd5 K6 49.64(18) . .
O55 Gd5 K6 157.57(17) . .
O102 K6 O98 153.2(6) . .
O102 K6 O106 119.0(10) . .
O98 K6 O106 80.4(8) . .
O102 K6 O86 88.4(5) . .
O98 K6 O86 77.5(3) . .
O106 K6 O86 151.1(8) . .
O102 K6 O56 67.4(6) . .
O98 K6 O56 96.3(3) . .
O106 K6 O56 89.7(8) . .
O86 K6 O56 110.9(3) . .
O102 K6 O103 119.8(7) . .
O98 K6 O103 81.3(5) . .
O106 K6 O103 75.6(9) . .
O86 K6 O103 82.8(5) . .
O56 K6 O103 165.3(5) . .
O102 K6 OW5 64.7(9) . .
O98 K6 OW5 140.0(7) . .
O106 K6 OW5 84.3(11) . .
O86 K6 OW5 101.1(7) . .
O56 K6 OW5 120.4(7) . .
O103 K6 OW5 59.1(8) . .
O102 K6 O105 118.2(6) . .
O98 K6 O105 61.4(4) . .
O106 K6 O105 44.0(8) . .
O86 K6 O105 132.9(4) . .
O56 K6 O105 56.6(4) . .
O103 K6 O105 110.5(6) . .
OW5 K6 O105 124.9(8) . .
O102 K6 O44 67.3(5) . .
O98 K6 O44 86.1(3) . .
O106 K6 O44 142.7(8) . .
O86 K6 O44 53.6(2) . .
O56 K6 O44 57.4(2) . .
O103 K6 O44 136.3(4) . .
OW5 K6 O44 125.7(7) . .
O105 K6 O44 99.3(4) . .
O102 K6 C57 98.5(5) . .
O98 K6 C57 74.3(3) . .
O106 K6 C57 136.0(8) . .
O86 K6 C57 17.4(2) . .
O56 K6 C57 128.0(2) . .
O103 K6 C57 65.5(4) . .
OW5 K6 C57 92.5(7) . .
O105 K6 C57 135.3(4) . .
O44 K6 C57 70.88(19) . .
O102 K6 Gd5 74.3(5) . .
O98 K6 Gd5 81.8(2) . .
O106 K6 Gd5 109.9(8) . .
O86 K6 Gd5 85.1(2) . .
O56 K6 Gd5 27.44(19) . .
O103 K6 Gd5 161.0(4) . .
OW5 K6 Gd5 138.2(7) . .
O105 K6 Gd5 68.2(4) . .
O44 K6 Gd5 33.27(13) . .
C57 K6 Gd5 101.45(14) . .
C64 O7 Gd2 123.5(4) . 2_546
C75 O8 Gd3 156.3(4) . .
C75 O8 Gd4 88.3(4) . .
Gd3 O8 Gd4 115.43(17) . .
C93 O9 Gd1 90.2(4) . .
C78 O10 Gd4 92.5(4) . .
C97 O11 Gd2 90.5(4) . 2_546
C49 O12 Gd1 95.2(4) . .
C70 O13 Gd3 100.4(4) . .
C77 O14 Gd3 92.4(4) . .
C64 O15 Gd2 165.6(4) . .
C11 O16 Gd4 89.7(4) . .
C47 O17 Gd2 93.8(4) . 2_556
C49 O18 Gd1 91.9(4) . .
C47 O19 Gd2 92.6(4) . 2_556
C77 O20 Gd3 92.5(4) . .
C70 O21 Gd4 155.8(4) . .
C70 O21 Gd3 88.5(4) . .
Gd4 O21 Gd3 115.64(17) . .
C59 O22 Gd1 121.3(4) . .
C75 O23 Gd4 100.7(4) . .
C78 O24 Gd4 92.2(4) . .
C59 O25 Gd1 164.5(4) 2_657 .
C97 O26 Gd2 97.1(4) . 2_546
C81 O27 Gd2 121.4(4) . .
C54 O28 Gd2 143.6(5) . 2_656
C73 O29 Gd3 149.7(5) . 2_657
C57 O30 Gd1 136.7(5) . .
C60 O32 Gd3 91.4(4) . .
C93 O34 Gd1 95.8(4) . .
C81 O36 Gd4 147.2(5) . .
C73 O38 Gd1 120.8(4) . .
C82 C39 C63 119.6(5) . .
C82 C39 C78 119.0(6) . .
C63 C39 C78 121.4(5) . .
C11 O41 Gd4 95.4(4) . .
C60 O42 Gd3 93.1(4) . .
C91 C43 C76 118.7(6) . .
C91 C43 C77 119.5(6) . .
C76 C43 C77 121.8(5) . .
Gd5 O44 K6 97.1(2) . .
C48 C45 C62 119.8(6) . .
C48 C45 C60 117.6(6) . 1_565
C62 C45 C60 122.5(6) . 1_565
C54 O46 Gd5 133.5(5) . .
O19 C47 O17 121.0(6) . .
O19 C47 C62 119.3(6) . .
O17 C47 C62 119.6(6) . .
O19 C47 Gd2 61.4(3) . 2_556
O17 C47 Gd2 59.6(3) . 2_556
C62 C47 Gd2 177.3(4) . 2_556
C50 C48 C45 121.2(6) . .
O18 C49 O12 120.8(6) . .
O18 C49 C50 119.3(6) . .
O12 C49 C50 119.7(6) . .
O18 C49 Gd1 62.1(3) . .
O12 C49 Gd1 58.8(3) . .
C50 C49 Gd1 174.8(5) . .
C48 C50 C68 119.1(6) . .
C48 C50 C49 119.2(6) . .
C68 C50 C49 121.7(6) . .
C66 C51 C91 119.8(6) . 1_455
C66 C51 C70 125.9(5) . .
C91 C51 C70 114.2(6) 1_455 .
C69 C53 C92 119.8(6) 2_556 .
C69 C53 C54 118.6(6) 2_556 2_656
C92 C53 C54 121.6(6) . 2_656
O46 C54 O28 122.1(6) . .
O46 C54 C53 118.7(6) . 2_656
O28 C54 C53 119.2(6) . 2_656
Gd5 O56 K6 123.4(3) . .
O86 C57 O30 122.0(8) . .
O86 C57 C79 118.9(7) . .
O30 C57 C79 119.1(7) . .
O86 C57 K6 38.0(5) . .
O30 C57 K6 90.3(5) . .
C79 C57 K6 145.1(5) . .
C66 C58 C76 120.8(6) 1_655 .
O25 C59 O22 124.2(6) 2_657 .
O25 C59 C76 117.0(6) 2_657 .
O22 C59 C76 118.6(5) . .
O32 C60 O42 122.1(6) . .
O32 C60 C45 119.9(6) . 1_545
O42 C60 C45 117.9(6) . 1_545
O32 C60 Gd3 62.3(3) . .
O42 C60 Gd3 59.8(3) . .
C45 C60 Gd3 177.2(5) 1_545 .
C74 C61 C82 120.3(6) . 1_655
C74 C61 C75 125.1(5) . .
C82 C61 C75 114.6(6) 1_655 .
C71 C62 C45 118.9(6) . .
C71 C62 C47 118.4(6) . .
C45 C62 C47 122.6(5) . .
C88 C63 C39 119.6(5) . .
C88 C63 C64 117.3(5) . .
C39 C63 C64 122.8(5) . .
O15 C64 O7 124.2(6) . .
O15 C64 C63 117.5(5) . .
O7 C64 C63 118.1(5) . .
C58 C66 C51 119.7(6) 1_455 .
C58 C66 C93 117.6(6) 1_455 .
C51 C66 C93 122.6(6) . .
C71 C68 C50 120.3(6) . .
C71 C68 C11 116.9(6) . .
C50 C68 C11 122.8(6) . .
C53 C69 C92 121.8(6) 2_556 .
O13 C70 O21 120.8(6) . .
O13 C70 C51 118.5(6) . .
O21 C70 C51 120.6(6) . .
O13 C70 Gd3 54.8(3) . .
O21 C70 Gd3 66.0(3) . .
C51 C70 Gd3 172.0(4) . .
C62 C71 C68 120.6(6) . .
O29 C73 O38 123.5(6) . .
O29 C73 C80 117.2(6) . .
O38 C73 C80 119.2(6) . .
C61 C74 C88 119.9(6) . 1_655
C61 C74 C97 122.0(5) . .
C88 C74 C97 118.2(5) 1_655 .
O23 C75 O8 120.6(6) . .
O23 C75 C61 118.0(5) . .
O8 C75 C61 121.2(6) . .
O23 C75 Gd4 54.4(3) . .
O8 C75 Gd4 66.2(3) . .
C61 C75 Gd4 171.2(4) . .
C58 C76 C43 120.0(5) . .
C58 C76 C59 116.8(5) . .
C43 C76 C59 122.9(5) . .
O14 C77 O20 121.7(6) . .
O14 C77 C43 119.4(5) . .
O20 C77 C43 118.8(5) . .
O14 C77 Gd3 61.0(3) . .
O20 C77 Gd3 60.8(3) . .
C43 C77 Gd3 178.7(4) . .
O24 C78 O10 121.6(6) . .
O24 C78 C39 119.2(5) . .
O10 C78 C39 119.2(6) . .
O24 C78 Gd4 61.2(3) . .
O10 C78 Gd4 60.4(3) . .
C39 C78 Gd4 179.6(5) . .
C84 C79 C80 119.6(6) . .
C84 C79 C57 118.5(6) . .
C80 C79 C57 121.9(6) . .
C84 C80 C79 118.1(6) 2_667 .
C84 C80 C73 117.5(6) 2_667 .
C79 C80 C73 124.3(6) . .
O36 C81 O27 123.6(6) . .
O36 C81 C92 117.6(6) . .
O27 C81 C92 118.7(6) . .
C39 C82 C61 120.2(6) . 1_455
C80 C84 C79 122.3(7) 2_667 .
C57 O86 K6 124.6(7) . .
C74 C88 C63 120.4(6) 1_455 .
C51 C91 C43 121.0(6) 1_655 .
C69 C92 C53 118.4(6) . .
C69 C92 C81 118.0(6) . .
C53 C92 C81 123.6(6) . .
O9 C93 O34 122.5(6) . .
O9 C93 C66 119.6(6) . .
O34 C93 C66 117.9(6) . .
O9 C93 Gd1 64.1(3) . .
O34 C93 Gd1 58.5(3) . .
C66 C93 Gd1 176.1(4) . .
O11 C97 O26 121.5(6) . .
O11 C97 C74 121.1(6) . .
O26 C97 C74 117.4(5) . .
O11 C97 Gd2 64.3(3) . 2_546
O26 C97 Gd2 57.3(3) . 2_546
C74 C97 Gd2 174.4(5) . 2_546
O16 C11 O41 121.6(6) . .
O16 C11 C68 119.6(6) . .
O41 C11 C68 118.8(6) . .
O16 C11 Gd4 63.7(3) . .
O41 C11 Gd4 57.9(3) . .
C68 C11 Gd4 175.9(5) . .

loop_
_geom_bond_atom_site_label_1
_geom_bond_atom_site_label_2
_geom_bond_distance
_geom_bond_site_symmetry_2
Gd1 O25 2.328(5) .
Gd1 O30 2.406(5) .
Gd1 O22 2.420(5) .
Gd1 O38 2.427(5) .
Gd1 O40 2.440(5) .
Gd1 O12 2.469(5) .
Gd1 O34 2.481(5) .
Gd1 O18 2.542(5) .
Gd1 O9 2.603(5) .
Gd1 C49 2.876(6) .
Gd1 C93 2.895(7) .
Gd2 O15 2.322(5) .
Gd2 O27 2.400(5) .
Gd2 O7 2.426(4) 2_546
Gd2 O28 2.437(5) 2_656
Gd2 O31 2.448(5) .
Gd2 O17 2.469(5) 2_556
Gd2 O26 2.485(5) 2_546
Gd2 O19 2.509(5) 2_556
Gd2 O11 2.640(5) 2_546
Gd2 C47 2.856(6) 2_556
Gd2 C97 2.931(6) 2_546
Gd3 O8 2.400(5) .
Gd3 O33 2.416(5) .
Gd3 O42 2.423(5) .
Gd3 O13 2.435(5) .
Gd3 O29 2.438(5) 2_657
Gd3 O20 2.446(5) .
Gd3 O14 2.451(5) .
Gd3 O32 2.477(5) .
Gd3 O21 2.679(5) .
Gd3 C60 2.798(6) .
Gd3 C77 2.800(6) .
Gd3 C70 2.931(6) .
Gd4 O41 2.387(5) .
Gd4 O21 2.394(5) .
Gd4 O35 2.418(5) .
Gd4 O23 2.421(5) .
Gd4 O36 2.431(5) .
Gd4 O10 2.437(5) .
Gd4 O24 2.454(5) .
Gd4 O16 2.515(5) .
Gd4 O8 2.678(5) .
Gd4 C78 2.799(6) .
Gd4 C11 2.806(6) .
Gd4 C75 2.926(6) .
Gd5 O37 2.382(6) .
Gd5 O67 2.389(7) .
Gd5 O46 2.395(6) .
Gd5 O72 2.399(9) .
Gd5 O52 2.421(6) .
Gd5 O56 2.434(8) .
Gd5 O44 2.438(8) .
Gd5 O55 2.460(7) .
Gd5 K6 4.410(2) .
K6 O102 2.071(19) .
K6 O98 2.108(9) .
K6 O106 2.30(3) .
K6 O86 2.573(9) .
K6 O56 2.576(9) .
K6 O103 2.82(2) .
K6 OW5 3.09(4) .
K6 O105 3.11(2) .
K6 O44 3.386(8) .
K6 C57 3.440(8) .
O7 C64 1.263(7) .
O7 Gd2 2.426(4) 2_546
O8 C75 1.260(7) .
O9 C93 1.259(8) .
O10 C78 1.274(7) .
O11 C97 1.250(8) .
O11 Gd2 2.640(5) 2_546
O12 C49 1.270(8) .
O13 C70 1.250(8) .
O14 C77 1.256(8) .
O15 C64 1.244(8) .
O16 C11 1.258(8) .
O17 C47 1.280(8) .
O17 Gd2 2.469(5) 2_556
O18 C49 1.260(8) .
O19 C47 1.254(8) .
O19 Gd2 2.509(5) 2_556
O20 C77 1.261(7) .
O21 C70 1.263(8) .
O22 C59 1.261(8) .
O23 C75 1.255(8) .
O24 C78 1.253(8) .
O25 C59 1.246(8) 2_657
O26 C97 1.277(8) .
O26 Gd2 2.485(5) 2_546
O27 C81 1.270(8) .
O28 C54 1.266(8) .
O28 Gd2 2.437(5) 2_656
O29 C73 1.264(8) .
O29 Gd3 2.438(5) 2_657
O30 C57 1.262(8) .
O32 C60 1.243(8) .
O34 C93 1.261(9) .
O36 C81 1.258(8) .
O38 C73 1.270(9) .
C39 C82 1.392(9) .
C39 C63 1.410(8) .
C39 C78 1.501(8) .
O41 C11 1.268(8) .
O42 C60 1.275(8) .
C43 C91 1.397(8) .
C43 C76 1.403(9) .
C43 C77 1.503(8) .
C45 C48 1.393(9) .
C45 C62 1.411(9) .
C45 C60 1.492(9) 1_565
O46 C54 1.257(9) .
C47 C62 1.479(9) .
C47 Gd2 2.856(6) 2_556
C48 C50 1.375(9) .
C49 C50 1.487(9) .
C50 C68 1.402(9) .
C51 C66 1.389(9) .
C51 C91 1.397(9) 1_455
C51 C70 1.510(9) .
C53 C69 1.397(9) 2_556
C53 C92 1.418(9) .
C53 C54 1.507(9) 2_656
C54 C53 1.507(9) 2_656
C57 O86 1.250(11) .
C57 C79 1.509(10) .
C58 C66 1.386(8) 1_655
C58 C76 1.396(9) .
C59 O25 1.246(8) 2_657
C59 C76 1.510(8) .
C60 C45 1.492(9) 1_545
C61 C74 1.388(9) .
C61 C82 1.404(8) 1_655
C61 C75 1.506(8) .
C62 C71 1.385(9) .
C63 C88 1.402(8) .
C63 C64 1.503(8) .
C66 C58 1.386(8) 1_455
C66 C93 1.524(9) .
C68 C71 1.394(9) .
C68 C11 1.485(9) .
C69 C53 1.397(9) 2_556
C69 C92 1.401(9) .
C73 C80 1.511(9) .
C74 C88 1.393(8) 1_655
C74 C97 1.513(8) .
C79 C84 1.402(10) .
C79 C80 1.411(9) .
C80 C84 1.397(10) 2_667
C81 C92 1.508(9) .
C82 C61 1.404(8) 1_455
C84 C80 1.397(10) 2_667
C88 C74 1.393(8) 1_455
C91 C51 1.397(9) 1_655
C97 Gd2 2.931(6) 2_546
